data_7005482
loop_
_publ_author_name
'Xia, Jun'
'Shi, Wei'
'Chen, Xiao-Yan'
'Wang, Hong-Sheng'
'Cheng, Peng'
'Liao, Dai-Zheng'
'Yan, Shi-Ping'

_publ_section_title
;
 A CNT-like coordination tube with cyano-bridges
;
_journal_issue 23
_journal_name_full 'Dalton Transactions'
_journal_page_first 2373
_journal_paper_doi 10.1039/b702500a
_journal_year 2007
_chemical_formula_sum 'C14 H12 Mn N6 O2 Ru'
_chemical_formula_weight 452.31
_chemical_name_systematic
;
?
;
_space_group_IT_number 148
_symmetry_cell_setting rhombohedral
_symmetry_space_group_name_Hall '-R 3'
_symmetry_space_group_name_H-M 'R -3 :H'
_atom_sites_solution_hydrogens geom
_atom_sites_solution_primary direct
_atom_sites_solution_secondary difmap
_audit_creation_method SHELXL-97
_cell_angle_alpha 90.00
_cell_angle_beta 90.00
_cell_angle_gamma 120.00
_cell_formula_units_Z 18
_cell_length_a 29.884(2)
_cell_length_b 29.884(2)
_cell_length_c 9.7853(13)
_cell_measurement_reflns_used 5843
_cell_measurement_temperature 294(2)
_cell_measurement_theta_max 26.37
_cell_measurement_theta_min 2.36
_cell_volume 7568.0(12)
_computing_cell_refinement 'Bruker SMART'
_computing_data_collection 'Bruker SMART'
_computing_data_reduction 'Bruker SAINT'
_computing_molecular_graphics 'Bruker SHELXTL'
_computing_publication_material 'Bruker SHELXTL'
_computing_structure_refinement 'SHELXL-97 (Sheldrick, 1997)'
_computing_structure_solution 'SHELXS-97 (Sheldrick, 1990)'
_diffrn_ambient_temperature 294(2)
_diffrn_measured_fraction_theta_full 0.999
_diffrn_measured_fraction_theta_max 0.999
_diffrn_measurement_device_type 'CCD area detector'
_diffrn_measurement_method 'phi and omega scans'
_diffrn_radiation_monochromator graphite
_diffrn_radiation_source 'fine-focus sealed tube'
_diffrn_radiation_type MoK\a
_diffrn_radiation_wavelength 0.71073
_diffrn_reflns_av_R_equivalents 0.0351
_diffrn_reflns_av_sigmaI/netI 0.0303
_diffrn_reflns_limit_h_max 37
_diffrn_reflns_limit_h_min -30
_diffrn_reflns_limit_k_max 21
_diffrn_reflns_limit_k_min -37
_diffrn_reflns_limit_l_max 11
_diffrn_reflns_limit_l_min -12
_diffrn_reflns_number 14299
_diffrn_reflns_theta_full 26.38
_diffrn_reflns_theta_max 26.38
_diffrn_reflns_theta_min 1.36
_exptl_absorpt_coefficient_mu 1.668
_exptl_absorpt_correction_T_max 1.00000
_exptl_absorpt_correction_T_min 0.714472
_exptl_absorpt_correction_type multi-scan
_exptl_absorpt_process_details SADABS
_exptl_crystal_density_diffrn 1.786
_exptl_crystal_density_meas ?
_exptl_crystal_density_method 'not measured'
_exptl_crystal_F_000 4014
_exptl_crystal_size_max 0.24
_exptl_crystal_size_mid 0.20
_exptl_crystal_size_min 0.16
_refine_diff_density_max 0.743
_refine_diff_density_min -0.669
_refine_diff_density_rms 0.096
_refine_ls_extinction_method none
_refine_ls_goodness_of_fit_ref 0.991
_refine_ls_hydrogen_treatment constr
_refine_ls_matrix_type full
_refine_ls_number_parameters 229
_refine_ls_number_reflns 3446
_refine_ls_number_restraints 18
_refine_ls_restrained_S_all 0.997
_refine_ls_R_factor_all 0.0460
_refine_ls_R_factor_gt 0.0302
_refine_ls_shift/su_max 0.002
_refine_ls_shift/su_mean 0.000
_refine_ls_structure_factor_coef Fsqd
_refine_ls_weighting_details 'calc w=1/[\s^2^(Fo^2^)+(0.0414P)^2^+48.9433P] where P=(Fo^2^+2Fc^2^)/3'
_refine_ls_weighting_scheme calc
_refine_ls_wR_factor_gt 0.0781
_refine_ls_wR_factor_ref 0.0879
_reflns_number_gt 2735
_reflns_number_total 3446
_reflns_threshold_expression >2sigma(I)
_cod_data_source_file b702500a.txt
_cod_data_source_block 060705a
_cod_depositor_comments
;
The following automatic conversions were performed:
'_symmetry_cell_setting' value 'Rhombohedral' changed to 'rhombohedral'
according to '/home/saulius/struct/CIF-dictionaries/cif_core.dic'
dictionary named 'cif_core.dic' version 2.4.1 from
2010-06-29.

'_exptl_absorpt_correction_type' value 'MULTI-SCAN' changed
to 'multi-scan' according to
'/home/saulius/struct/CIF-dictionaries/cif_core.dic' dictionary named
'cif_core.dic' version 2.4.1 from
2010-06-29.

'_refine_ls_hydrogen_treatment' value 'CONSTR' changed to
'constr' according to '/home/saulius/struct/CIF-dictionaries/cif_core.dic'
dictionary named 'cif_core.dic' version 2.4.1 from 2010-06-29.

Automatic conversion script
Id: cif_fix_enum 1527 2010-12-29 10:47:43Z saulius 

The following automatic conversions were performed:

'_exptl_crystal_density_meas' value 'NONE' was changed to '?' - the
value is perceived as not measured.

Automatic conversion script
Id: cif_fix_values 3008 2015-01-20 13:52:24Z robertas 
;
_cod_original_sg_symbol_H-M R-3
_cod_database_code 7005482

loop_
_symmetry_equiv_pos_as_xyz
'x, y, z'
'-y, x-y, z'
'-x+y, -x, z'
'x+2/3, y+1/3, z+1/3'
'-y+2/3, x-y+1/3, z+1/3'
'-x+y+2/3, -x+1/3, z+1/3'
'x+1/3, y+2/3, z+2/3'
'-y+1/3, x-y+2/3, z+2/3'
'-x+y+1/3, -x+2/3, z+2/3'
'-x, -y, -z'
'y, -x+y, -z'
'x-y, x, -z'
'-x+2/3, -y+1/3, -z+1/3'
'y+2/3, -x+y+1/3, -z+1/3'
'x-y+2/3, x+1/3, -z+1/3'
'-x+1/3, -y+2/3, -z+2/3'
'y+1/3, -x+y+2/3, -z+2/3'
'x-y+1/3, x+2/3, -z+2/3'

loop_
_atom_site_label
_atom_site_type_symbol
_atom_site_fract_x
_atom_site_fract_y
_atom_site_fract_z
_atom_site_U_iso_or_equiv
_atom_site_adp_type
_atom_site_occupancy
_atom_site_symmetry_multiplicity
_atom_site_calc_flag
_atom_site_refinement_flags
_atom_site_disorder_assembly
_atom_site_disorder_group
Ru1 Ru 0.489803(12) 0.127278(11) 0.60942(3) 0.02467(10) Uani 1 1 d . A .
Mn1 Mn 0.53444(2) 0.17899(2) 0.12380(6) 0.03163(16) Uani 1 1 d . . .
N1 N 0.48905(14) 0.12508(14) 0.2833(3) 0.0377(8) Uani 1 1 d . A .
N2 N 0.60898(15) 0.17516(16) 0.5673(4) 0.0490(10) Uani 1 1 d . . .
N3 N 0.49888(18) 0.23526(16) 0.5655(4) 0.0540(11) Uani 1 1 d . A .
N4 N 0.50036(15) 0.14287(15) 0.9320(3) 0.0435(9) Uani 1 1 d . . .
N5 N 0.47619(14) 0.05159(13) 0.6387(3) 0.0324(7) Uani 1 1 d . . .
N6 N 0.40823(13) 0.08321(15) 0.6307(3) 0.0361(8) Uani 1 1 d . . .
C1 C 0.48637(14) 0.12181(15) 0.4007(4) 0.0292(8) Uani 1 1 d . . .
C2 C 0.56551(16) 0.15888(16) 0.5873(4) 0.0321(9) Uani 1 1 d . . .
C3 C 0.49556(17) 0.19589(17) 0.5850(4) 0.0359(9) Uani 1 1 d . . .
C4 C 0.49664(15) 0.13751(14) 0.8159(4) 0.0300(8) Uani 1 1 d . . .
C5 C 0.5125(2) 0.03842(18) 0.6623(4) 0.0437(11) Uani 1 1 d . . .
H5 H 0.5470 0.0644 0.6682 0.052 Uiso 1 1 calc R . .
C6 C 0.5002(3) -0.0127(2) 0.6781(5) 0.0629(15) Uani 1 1 d . . .
H6 H 0.5258 -0.0206 0.6984 0.075 Uiso 1 1 calc R . .
C7 C 0.4498(3) -0.0513(2) 0.6633(6) 0.0684(18) Uani 1 1 d . . .
H7 H 0.4410 -0.0858 0.6680 0.082 Uiso 1 1 calc R . .
C8 C 0.4130(2) -0.03818(19) 0.6417(5) 0.0599(15) Uani 1 1 d . . .
H8 H 0.3786 -0.0640 0.6320 0.072 Uiso 1 1 calc R . .
C9 C 0.42604(17) 0.01349(16) 0.6341(4) 0.0396(10) Uani 1 1 d . . .
C10 C 0.38817(17) 0.03117(18) 0.6314(4) 0.0422(11) Uani 1 1 d . . .
C11 C 0.3350(2) -0.0024(2) 0.6392(5) 0.0611(15) Uani 1 1 d . . .
H11 H 0.3219 -0.0379 0.6379 0.073 Uiso 1 1 calc R . .
C12 C 0.3021(2) 0.0169(3) 0.6488(6) 0.0735(19) Uani 1 1 d . . .
H12 H 0.2666 -0.0052 0.6529 0.088 Uiso 1 1 calc R . .
C13 C 0.3222(2) 0.0688(3) 0.6523(5) 0.0682(18) Uani 1 1 d . . .
H13 H 0.3005 0.0826 0.6605 0.082 Uiso 1 1 calc R . .
C14 C 0.3759(2) 0.1016(2) 0.6435(5) 0.0530(13) Uani 1 1 d . . .
H14 H 0.3893 0.1372 0.6466 0.064 Uiso 1 1 calc R . .
O1 O 0.58248(15) 0.23335(14) 0.3082(4) 0.0664(10) Uani 1 1 d . A .
H1A H 0.6092 0.2624 0.2925 0.080 Uiso 1 1 d R . .
H1B H 0.5729 0.2238 0.3900 0.080 Uiso 1 1 d R . .
O2 O 0.6059(6) 0.2555(6) 0.0025(16) 0.119(5) Uani 0.40 1 d PU A 1
O2A O 0.6003(6) 0.2519(5) -0.1640(14) 0.151(5) Uani 0.50 1 d PU B 2
O2B O 0.6667 0.3333 0.115(4) 0.123(9) Uani 0.30 3 d SPU . .

loop_
_atom_site_aniso_label
_atom_site_aniso_U_11
_atom_site_aniso_U_22
_atom_site_aniso_U_33
_atom_site_aniso_U_23
_atom_site_aniso_U_13
_atom_site_aniso_U_12
Ru1 0.02783(17) 0.02842(17) 0.02066(16) 0.00196(12) 0.00097(12) 0.01624(14)
Mn1 0.0384(3) 0.0428(4) 0.0265(3) -0.0046(3) -0.0047(2) 0.0299(3)
N1 0.043(2) 0.051(2) 0.0256(18) 0.0029(15) 0.0033(15) 0.0281(18)
N2 0.034(2) 0.062(3) 0.050(2) 0.015(2) 0.0073(17) 0.024(2)
N3 0.079(3) 0.045(2) 0.055(2) 0.0132(19) 0.011(2) 0.043(2)
N4 0.054(2) 0.051(2) 0.0249(18) -0.0036(16) -0.0023(16) 0.026(2)
N5 0.044(2) 0.0313(18) 0.0231(16) 0.0017(13) 0.0021(14) 0.0195(16)
N6 0.0301(18) 0.055(2) 0.0229(16) 0.0030(15) 0.0017(13) 0.0213(17)
C1 0.0277(19) 0.034(2) 0.029(2) -0.0012(16) -0.0015(16) 0.0184(17)
C2 0.037(2) 0.036(2) 0.0255(19) 0.0059(16) 0.0013(16) 0.0198(19)
C3 0.044(2) 0.044(2) 0.028(2) 0.0059(18) 0.0062(17) 0.027(2)
C4 0.032(2) 0.028(2) 0.030(2) 0.0021(16) 0.0014(16) 0.0145(17)
C5 0.061(3) 0.043(2) 0.040(2) 0.003(2) 0.003(2) 0.035(2)
C6 0.098(5) 0.059(3) 0.054(3) 0.013(3) 0.016(3) 0.056(4)
C7 0.114(5) 0.040(3) 0.057(3) 0.013(2) 0.027(3) 0.043(4)
C8 0.072(4) 0.034(3) 0.049(3) 0.000(2) 0.014(3) 0.009(3)
C9 0.046(3) 0.033(2) 0.025(2) 0.0018(17) 0.0055(18) 0.009(2)
C10 0.036(2) 0.046(3) 0.027(2) 0.0002(18) 0.0018(17) 0.008(2)
C11 0.039(3) 0.074(4) 0.044(3) 0.002(3) 0.000(2) 0.008(3)
C12 0.040(3) 0.100(5) 0.051(3) 0.012(3) -0.002(2) 0.013(3)
C13 0.041(3) 0.126(6) 0.050(3) 0.017(3) 0.007(2) 0.050(4)
C14 0.051(3) 0.081(4) 0.039(2) 0.008(2) 0.003(2) 0.042(3)
O1 0.064(2) 0.060(2) 0.076(3) -0.013(2) -0.016(2) 0.033(2)
O2 0.111(8) 0.115(8) 0.131(9) 0.025(7) 0.010(7) 0.057(6)
O2A 0.148(8) 0.122(8) 0.122(8) -0.018(6) 0.018(6) 0.023(6)
O2B 0.126(9) 0.126(9) 0.116(12) 0.000 0.000 0.063(4)

loop_
_atom_type_symbol
_atom_type_description
_atom_type_scat_dispersion_real
_atom_type_scat_dispersion_imag
_atom_type_scat_source
C C 0.0033 0.0016 'International Tables Vol C Tables 4.2.6.8 and 6.1.1.4'
H H 0.0000 0.0000 'International Tables Vol C Tables 4.2.6.8 and 6.1.1.4'
N N 0.0061 0.0033 'International Tables Vol C Tables 4.2.6.8 and 6.1.1.4'
O O 0.0106 0.0060 'International Tables Vol C Tables 4.2.6.8 and 6.1.1.4'
Mn Mn 0.3368 0.7283 'International Tables Vol C Tables 4.2.6.8 and 6.1.1.4'
Ru Ru -1.2594 0.8363 'International Tables Vol C Tables 4.2.6.8 and 6.1.1.4'

loop_
_geom_angle_atom_site_label_1
_geom_angle_atom_site_label_2
_geom_angle_atom_site_label_3
_geom_angle
_geom_angle_site_symmetry_1
_geom_angle_site_symmetry_3
_geom_angle_publ_flag
C2 Ru1 C3 90.34(17) . . ?
C2 Ru1 C4 91.82(15) . . ?
C3 Ru1 C4 90.81(16) . . ?
C2 Ru1 C1 85.93(15) . . ?
C3 Ru1 C1 86.39(16) . . ?
C4 Ru1 C1 176.40(16) . . ?
C2 Ru1 N5 95.06(15) . . ?
C3 Ru1 N5 174.60(16) . . ?
C4 Ru1 N5 88.71(13) . . ?
C1 Ru1 N5 94.28(14) . . ?
C2 Ru1 N6 171.91(15) . . ?
C3 Ru1 N6 97.60(16) . . ?
C4 Ru1 N6 89.64(14) . . ?
C1 Ru1 N6 92.98(13) . . ?
N5 Ru1 N6 77.02(14) . . ?
N3 Mn1 N2 145.83(18) 18_545 17 ?
N3 Mn1 N4 93.15(15) 18_545 1_554 ?
N2 Mn1 N4 91.23(15) 17 1_554 ?
N3 Mn1 N1 102.65(15) 18_545 . ?
N2 Mn1 N1 108.38(15) 17 . ?
N4 Mn1 N1 106.99(14) 1_554 . ?
N3 Mn1 O1 85.42(15) 18_545 . ?
N2 Mn1 O1 83.79(14) 17 . ?
N4 Mn1 O1 168.64(15) 1_554 . ?
N1 Mn1 O1 84.30(14) . . ?
N3 Mn1 O2 72.1(4) 18_545 . ?
N2 Mn1 O2 73.9(4) 17 . ?
N4 Mn1 O2 91.1(4) 1_554 . ?
N1 Mn1 O2 161.6(4) . . ?
O1 Mn1 O2 77.8(4) . . ?
C1 N1 Mn1 140.6(3) . . ?
C2 N2 Mn1 175.4(4) . 18_545 ?
C3 N3 Mn1 173.8(4) . 17 ?
C4 N4 Mn1 157.6(4) . 1_556 ?
C5 N5 C9 118.3(4) . . ?
C5 N5 Ru1 125.8(3) . . ?
C9 N5 Ru1 115.8(3) . . ?
C14 N6 C10 118.4(4) . . ?
C14 N6 Ru1 126.6(3) . . ?
C10 N6 Ru1 115.0(3) . . ?
N1 C1 Ru1 171.5(4) . . ?
N2 C2 Ru1 175.5(4) . . ?
N3 C3 Ru1 177.4(4) . . ?
N4 C4 Ru1 179.5(4) . . ?
N5 C5 C6 122.0(5) . . ?
N5 C5 H5 119.0 . . ?
C6 C5 H5 119.0 . . ?
C7 C6 C5 119.4(6) . . ?
C7 C6 H6 120.3 . . ?
C5 C6 H6 120.3 . . ?
C8 C7 C6 118.7(5) . . ?
C8 C7 H7 120.7 . . ?
C6 C7 H7 120.7 . . ?
C7 C8 C9 120.7(5) . . ?
C7 C8 H8 119.6 . . ?
C9 C8 H8 119.6 . . ?
N5 C9 C8 120.6(5) . . ?
N5 C9 C10 115.2(4) . . ?
C8 C9 C10 124.1(4) . . ?
N6 C10 C11 121.1(5) . . ?
N6 C10 C9 115.7(4) . . ?
C11 C10 C9 123.1(5) . . ?
C12 C11 C10 120.0(6) . . ?
C12 C11 H11 120.0 . . ?
C10 C11 H11 120.0 . . ?
C13 C12 C11 118.9(5) . . ?
C13 C12 H12 120.5 . . ?
C11 C12 H12 120.5 . . ?
C12 C13 C14 119.7(6) . . ?
C12 C13 H13 120.2 . . ?
C14 C13 H13 120.2 . . ?
N6 C14 C13 121.9(6) . . ?
N6 C14 H14 119.1 . . ?
C13 C14 H14 119.1 . . ?
Mn1 O1 H1A 120.0 . . ?
Mn1 O1 H1B 120.0 . . ?
H1A O1 H1B 120.0 . . ?

loop_
_geom_bond_atom_site_label_1
_geom_bond_atom_site_label_2
_geom_bond_distance
_geom_bond_site_symmetry_2
_geom_bond_publ_flag
Ru1 C2 1.980(4) . ?
Ru1 C3 1.984(4) . ?
Ru1 C4 2.038(4) . ?
Ru1 C1 2.047(4) . ?
Ru1 N5 2.108(3) . ?
Ru1 N6 2.124(3) . ?
Mn1 N3 2.110(4) 18_545 ?
Mn1 N2 2.120(4) 17 ?
Mn1 N4 2.151(4) 1_554 ?
Mn1 N1 2.165(3) . ?
Mn1 O1 2.372(4) . ?
Mn1 O2 2.513(15) . ?
N1 C1 1.153(5) . ?
N2 C2 1.154(5) . ?
N2 Mn1 2.120(4) 18_545 ?
N3 C3 1.146(5) . ?
N3 Mn1 2.110(4) 17 ?
N4 C4 1.145(5) . ?
N4 Mn1 2.151(4) 1_556 ?
N5 C5 1.347(6) . ?
N5 C9 1.356(5) . ?
N6 C14 1.336(6) . ?
N6 C10 1.359(6) . ?
C5 C6 1.388(7) . ?
C5 H5 0.9300 . ?
C6 C7 1.372(9) . ?
C6 H6 0.9300 . ?
C7 C8 1.357(8) . ?
C7 H7 0.9300 . ?
C8 C9 1.392(6) . ?
C8 H8 0.9300 . ?
C9 C10 1.469(7) . ?
C10 C11 1.394(6) . ?
C11 C12 1.370(9) . ?
C11 H11 0.9300 . ?
C12 C13 1.356(9) . ?
C12 H12 0.9300 . ?
C13 C14 1.403(7) . ?
C13 H13 0.9300 . ?
C14 H14 0.9300 . ?
O1 H1A 0.8499 . ?
O1 H1B 0.8500 . ?

loop_
_geom_torsion_atom_site_label_1
_geom_torsion_atom_site_label_2
_geom_torsion_atom_site_label_3
_geom_torsion_atom_site_label_4
_geom_torsion
_geom_torsion_site_symmetry_1
_geom_torsion_site_symmetry_2
_geom_torsion_site_symmetry_3
_geom_torsion_site_symmetry_4
_geom_torsion_publ_flag
N3 Mn1 N1 C1 85.4(5) 18_545 . . . ?
N2 Mn1 N1 C1 -80.1(5) 17 . . . ?
N4 Mn1 N1 C1 -177.3(5) 1_554 . . . ?
O1 Mn1 N1 C1 1.4(5) . . . . ?
O2 Mn1 N1 C1 14.1(13) . . . . ?
C2 Ru1 N5 C5 12.2(3) . . . . ?
C3 Ru1 N5 C5 -164.5(14) . . . . ?
C4 Ru1 N5 C5 -79.5(3) . . . . ?
C1 Ru1 N5 C5 98.5(3) . . . . ?
N6 Ru1 N5 C5 -169.4(3) . . . . ?
C2 Ru1 N5 C9 -168.4(3) . . . . ?
C3 Ru1 N5 C9 14.9(16) . . . . ?
C4 Ru1 N5 C9 99.9(3) . . . . ?
C1 Ru1 N5 C9 -82.1(3) . . . . ?
N6 Ru1 N5 C9 9.9(3) . . . . ?
C2 Ru1 N6 C14 -177.6(9) . . . . ?
C3 Ru1 N6 C14 -8.8(4) . . . . ?
C4 Ru1 N6 C14 82.0(4) . . . . ?
C1 Ru1 N6 C14 -95.5(4) . . . . ?
N5 Ru1 N6 C14 170.8(4) . . . . ?
C2 Ru1 N6 C10 2.6(11) . . . . ?
C3 Ru1 N6 C10 171.4(3) . . . . ?
C4 Ru1 N6 C10 -97.8(3) . . . . ?
C1 Ru1 N6 C10 84.7(3) . . . . ?
N5 Ru1 N6 C10 -9.1(3) . . . . ?
Mn1 N1 C1 Ru1 7(3) . . . . ?
C2 Ru1 C1 N1 -50(2) . . . . ?
C3 Ru1 C1 N1 40(2) . . . . ?
C4 Ru1 C1 N1 1(4) . . . . ?
N5 Ru1 C1 N1 -145(2) . . . . ?
N6 Ru1 C1 N1 138(2) . . . . ?
Mn1 N2 C2 Ru1 -98(6) 18_545 . . . ?
C3 Ru1 C2 N2 -121(5) . . . . ?
C4 Ru1 C2 N2 148(5) . . . . ?
C1 Ru1 C2 N2 -35(5) . . . . ?
N5 Ru1 C2 N2 59(5) . . . . ?
N6 Ru1 C2 N2 48(5) . . . . ?
Mn1 N3 C3 Ru1 -123(8) 17 . . . ?
C2 Ru1 C3 N3 83(9) . . . . ?
C4 Ru1 C3 N3 175(100) . . . . ?
C1 Ru1 C3 N3 -3(9) . . . . ?
N5 Ru1 C3 N3 -100(9) . . . . ?
N6 Ru1 C3 N3 -95(9) . . . . ?
Mn1 N4 C4 Ru1 136(100) 1_556 . . . ?
C2 Ru1 C4 N4 -102(100) . . . . ?
C3 Ru1 C4 N4 168(100) . . . . ?
C1 Ru1 C4 N4 -153(100) . . . . ?
N5 Ru1 C4 N4 -7(57) . . . . ?
N6 Ru1 C4 N4 70(57) . . . . ?
C9 N5 C5 C6 1.8(6) . . . . ?
Ru1 N5 C5 C6 -178.9(3) . . . . ?
N5 C5 C6 C7 3.0(7) . . . . ?
C5 C6 C7 C8 -3.9(8) . . . . ?
C6 C7 C8 C9 0.3(8) . . . . ?
C5 N5 C9 C8 -5.5(6) . . . . ?
Ru1 N5 C9 C8 175.1(3) . . . . ?
C5 N5 C9 C10 170.0(3) . . . . ?
Ru1 N5 C9 C10 -9.4(4) . . . . ?
C7 C8 C9 N5 4.5(7) . . . . ?
C7 C8 C9 C10 -170.6(4) . . . . ?
C14 N6 C10 C11 2.7(6) . . . . ?
Ru1 N6 C10 C11 -177.4(3) . . . . ?
C14 N6 C10 C9 -172.7(4) . . . . ?
Ru1 N6 C10 C9 7.1(4) . . . . ?
N5 C9 C10 N6 1.4(5) . . . . ?
C8 C9 C10 N6 176.8(4) . . . . ?
N5 C9 C10 C11 -174.0(4) . . . . ?
C8 C9 C10 C11 1.4(7) . . . . ?
N6 C10 C11 C12 -1.2(7) . . . . ?
C9 C10 C11 C12 174.0(4) . . . . ?
C10 C11 C12 C13 -0.8(8) . . . . ?
C11 C12 C13 C14 1.2(8) . . . . ?
C10 N6 C14 C13 -2.4(6) . . . . ?
Ru1 N6 C14 C13 177.8(3) . . . . ?
C12 C13 C14 N6 0.4(8) . . . . ?
